data_7152225
loop_
_publ_author_name
'Yin, Xiao-Gang'
'Liu, Xin-Yun'
'Hu, Zhi-Peng'
'Yan, Ming'

_publ_section_title
;
 Efficient synthesis of multicyclic spirooxindoles via a cascade
 Michael/Michael/oxa-Michael reaction of curcumins and isatylidene
 malononitriles.
;
_journal_issue 8
_journal_name_full 'Organic &amp; biomolecular chemistry'
_journal_page_first 1506
_journal_page_last 1509
_journal_paper_doi 10.1039/c2ob06995d
_journal_volume 10
_journal_year 2012
_chemical_formula_sum 'C31 H22 Cl3 N3 O3'
_chemical_formula_weight 590.87
_chemical_name_systematic
;
?
;
_space_group_IT_number 14
_symmetry_space_group_name_Hall '-P 2yn'
_symmetry_space_group_name_H-M 'P 1 21/n 1'
_atom_sites_solution_hydrogens geom
_atom_sites_solution_primary direct
_atom_sites_solution_secondary difmap
_audit_creation_method SHELXL-97
_cell_angle_alpha 90.00
_cell_angle_beta 110.205(2)
_cell_angle_gamma 90.00
_cell_formula_units_Z 4
_cell_length_a 12.4462(2)
_cell_length_b 13.9750(2)
_cell_length_c 16.7998(3)
_cell_measurement_temperature 293(2)
_cell_volume 2742.27(8)
_computing_structure_refinement 'SHELXL-97 (Sheldrick, 1997)'
_computing_structure_solution 'SHELXS-97 (Sheldrick, 1990)'
_diffrn_ambient_temperature 293(2)
_diffrn_measured_fraction_theta_full 0.966
_diffrn_measured_fraction_theta_max 0.966
_diffrn_radiation_monochromator graphite
_diffrn_radiation_source 'fine-focus sealed tube'
_diffrn_radiation_type CuK\a
_diffrn_radiation_wavelength 1.54184
_diffrn_reflns_av_R_equivalents 0.0344
_diffrn_reflns_av_sigmaI/netI 0.0408
_diffrn_reflns_limit_h_max 14
_diffrn_reflns_limit_h_min -15
_diffrn_reflns_limit_k_max 17
_diffrn_reflns_limit_k_min -16
_diffrn_reflns_limit_l_max 20
_diffrn_reflns_limit_l_min -12
_diffrn_reflns_number 11287
_diffrn_reflns_theta_full 72.02
_diffrn_reflns_theta_max 72.02
_diffrn_reflns_theta_min 3.85
_exptl_absorpt_coefficient_mu 3.348
_exptl_absorpt_correction_T_max 0.8505
_exptl_absorpt_correction_T_min 0.7307
_exptl_crystal_density_diffrn 1.431
_exptl_crystal_density_method 'not measured'
_exptl_crystal_F_000 1216
_exptl_crystal_size_max 0.10
_exptl_crystal_size_mid 0.05
_exptl_crystal_size_min 0.05
_refine_diff_density_max 1.297
_refine_diff_density_min -0.993
_refine_diff_density_rms 0.069
_refine_ls_extinction_method none
_refine_ls_goodness_of_fit_ref 1.070
_refine_ls_hydrogen_treatment mixed
_refine_ls_matrix_type full
_refine_ls_number_parameters 361
_refine_ls_number_reflns 5207
_refine_ls_number_restraints 0
_refine_ls_restrained_S_all 1.070
_refine_ls_R_factor_all 0.0581
_refine_ls_R_factor_gt 0.0447
_refine_ls_shift/su_max 0.000
_refine_ls_shift/su_mean 0.000
_refine_ls_structure_factor_coef Fsqd
_refine_ls_weighting_details 'calc w=1/[\s^2^(Fo^2^)+(0.0557P)^2^+2.5172P] where P=(Fo^2^+2Fc^2^)/3'
_refine_ls_weighting_scheme calc
_refine_ls_wR_factor_gt 0.1150
_refine_ls_wR_factor_ref 0.1269
_reflns_number_gt 4238
_reflns_number_total 5207
_reflns_threshold_expression >2sigma(I)
_cod_data_source_file c2ob06995d.txt
_cod_data_source_block yxg_111001
_cod_original_cell_volume 2742.29(8)
_cod_database_code 7152225

loop_
_symmetry_equiv_pos_as_xyz
'x, y, z'
'-x+1/2, y+1/2, -z+1/2'
'-x, -y, -z'
'x-1/2, -y-1/2, z-1/2'

loop_
_atom_site_label
_atom_site_type_symbol
_atom_site_fract_x
_atom_site_fract_y
_atom_site_fract_z
_atom_site_U_iso_or_equiv
_atom_site_adp_type
_atom_site_occupancy
_atom_site_symmetry_multiplicity
_atom_site_calc_flag
_atom_site_refinement_flags
Cl1 Cl 0.14211(6) 0.05346(5) 0.03987(4) 0.03455(18) Uani 1 1 d .
Cl2 Cl -0.01123(6) 0.12935(5) -0.11898(4) 0.03620(18) Uani 1 1 d .
Cl3 Cl 0.23172(7) 0.13064(8) -0.08439(6) 0.0601(3) Uani 1 1 d .
O1 O -0.30259(13) -0.55271(11) -0.17893(10) 0.0185(3) Uani 1 1 d .
O2 O -0.20705(15) -0.27541(12) -0.12543(11) 0.0250(4) Uani 1 1 d .
N3 N -0.03929(18) -0.23583(15) -0.23033(12) 0.0220(4) Uani 1 1 d .
H3 H -0.0436 -0.1871 -0.2625 0.026 Uiso 1 1 calc R
O4 O -0.17516(16) -0.33152(13) -0.32446(11) 0.0288(4) Uani 1 1 d .
N5 N 0.11236(18) -0.57927(15) -0.07469(13) 0.0244(5) Uani 1 1 d .
C6 C -0.20849(19) -0.51715(17) -0.19100(14) 0.0180(5) Uani 1 1 d .
C7 C -0.3427(2) -0.39729(17) -0.12864(16) 0.0231(5) Uani 1 1 d .
H7A H -0.4057 -0.3817 -0.1801 0.028 Uiso 1 1 calc R
H7B H -0.3566 -0.3657 -0.0817 0.028 Uiso 1 1 calc R
C8 C 0.02047(19) -0.32960(16) -0.11172(14) 0.0173(5) Uani 1 1 d .
C9 C -0.1608(2) -0.58686(17) -0.23772(14) 0.0193(5) Uani 1 1 d .
H9A H -0.2234 -0.6166 -0.2825 0.023 Uiso 1 1 calc R
H9B H -0.1200 -0.6368 -0.1990 0.023 Uiso 1 1 calc R
C10 C 0.1689(2) -0.19313(18) -0.01383(15) 0.0221(5) Uani 1 1 d .
H10 H 0.2197 -0.1482 0.0196 0.026 Uiso 1 1 calc R
C11 C 0.1067(2) -0.17141(17) -0.09783(15) 0.0212(5) Uani 1 1 d .
H11 H 0.1143 -0.1126 -0.1212 0.025 Uiso 1 1 calc R
C12 C 0.1565(2) -0.28067(18) 0.02115(14) 0.0207(5) Uani 1 1 d .
H12 H 0.1992 -0.2934 0.0776 0.025 Uiso 1 1 calc R
C13 C -0.07971(19) -0.53956(17) -0.27644(14) 0.0179(5) Uani 1 1 d .
H13 H -0.1261 -0.4985 -0.3229 0.022 Uiso 1 1 calc R
C14 C -0.2330(2) -0.36016(17) -0.13567(14) 0.0206(5) Uani 1 1 d .
C15 C -0.1017(2) -0.31639(17) -0.25588(14) 0.0207(5) Uani 1 1 d .
C16 C -0.0619(2) -0.38979(16) -0.18091(14) 0.0169(5) Uani 1 1 d .
N17 N 0.1524(2) -0.39481(17) -0.26762(14) 0.0302(5) Uani 1 1 d .
C18 C -0.16495(19) -0.42897(16) -0.16420(14) 0.0176(5) Uani 1 1 d .
C19 C -0.4518(2) -0.54970(17) -0.12203(14) 0.0204(5) Uani 1 1 d .
C20 C 0.0334(2) -0.24059(17) -0.14526(14) 0.0187(5) Uani 1 1 d .
C21 C -0.0144(2) -0.60817(17) -0.31317(14) 0.0204(5) Uani 1 1 d .
C22 C -0.3394(2) -0.50425(17) -0.11493(14) 0.0192(5) Uani 1 1 d .
H22 H -0.2839 -0.5183 -0.0586 0.023 Uiso 1 1 calc R
C23 C 0.0897(2) -0.42985(18) -0.24021(15) 0.0214(5) Uani 1 1 d .
C24 C 0.0813(2) -0.34945(17) -0.02695(14) 0.0193(5) Uani 1 1 d .
H24 H 0.0719 -0.4074 -0.0030 0.023 Uiso 1 1 calc R
C25 C 0.1042(2) -0.74790(19) -0.30231(16) 0.0263(5) Uani 1 1 d .
H25 H 0.1372 -0.8035 -0.2738 0.032 Uiso 1 1 calc R
C26 C 0.0029(2) -0.5842(2) -0.38835(16) 0.0281(6) Uani 1 1 d .
H26 H -0.0323 -0.5301 -0.4183 0.034 Uiso 1 1 calc R
C27 C 0.0361(2) -0.69148(18) -0.27132(15) 0.0219(5) Uani 1 1 d .
H27 H 0.0238 -0.7095 -0.2218 0.026 Uiso 1 1 calc R
C28 C 0.00454(19) -0.47273(17) -0.20747(14) 0.0180(5) Uani 1 1 d .
C29 C -0.4570(2) -0.6143(2) -0.06096(17) 0.0284(6) Uani 1 1 d .
H29 H -0.3918 -0.6266 -0.0141 0.034 Uiso 1 1 calc R
C30 C -0.5502(2) -0.53231(19) -0.19249(15) 0.0243(5) Uani 1 1 d .
H30 H -0.5476 -0.4889 -0.2338 0.029 Uiso 1 1 calc R
C31 C -0.6559(2) -0.6437(2) -0.13932(18) 0.0304(6) Uani 1 1 d .
H31 H -0.7240 -0.6753 -0.1450 0.036 Uiso 1 1 calc R
C32 C 0.0720(3) -0.6403(2) -0.41890(18) 0.0363(7) Uani 1 1 d .
H32 H 0.0839 -0.6232 -0.4687 0.044 Uiso 1 1 calc R
C33 C 0.1230(2) -0.7214(2) -0.37562(18) 0.0319(6) Uani 1 1 d .
H33 H 0.1701 -0.7585 -0.3958 0.038 Uiso 1 1 calc R
C34 C 0.0673(2) -0.53143(17) -0.13179(14) 0.0192(5) Uani 1 1 d .
C35 C -0.6517(2) -0.57951(19) -0.20101(16) 0.0264(5) Uani 1 1 d .
H35 H -0.7167 -0.5681 -0.2481 0.032 Uiso 1 1 calc R
C36 C -0.5588(2) -0.6610(2) -0.06918(18) 0.0339(6) Uani 1 1 d .
H36 H -0.5619 -0.7038 -0.0277 0.041 Uiso 1 1 calc R
C1A C 0.1244(3) 0.1413(2) -0.03803(17) 0.0347(6) Uani 1 1 d .
H1A H 0.1297 0.2047 -0.0120 0.042 Uiso 1 1 calc R

loop_
_atom_site_aniso_label
_atom_site_aniso_U_11
_atom_site_aniso_U_22
_atom_site_aniso_U_33
_atom_site_aniso_U_23
_atom_site_aniso_U_13
_atom_site_aniso_U_12
Cl1 0.0437(4) 0.0291(3) 0.0268(3) 0.0015(2) 0.0070(3) -0.0059(3)
Cl2 0.0382(4) 0.0437(4) 0.0288(3) 0.0073(3) 0.0142(3) 0.0020(3)
Cl3 0.0395(4) 0.0830(7) 0.0620(5) 0.0203(5) 0.0228(4) -0.0093(4)
O1 0.0174(8) 0.0176(8) 0.0221(8) -0.0032(6) 0.0087(6) -0.0014(6)
O2 0.0252(9) 0.0165(8) 0.0316(9) -0.0021(7) 0.0075(7) -0.0004(7)
N3 0.0277(11) 0.0170(10) 0.0170(9) 0.0038(8) 0.0021(8) -0.0013(8)
O4 0.0320(10) 0.0220(9) 0.0215(9) 0.0036(7) -0.0047(7) -0.0005(8)
N5 0.0247(10) 0.0232(11) 0.0224(10) 0.0003(9) 0.0045(8) 0.0042(9)
C6 0.0155(10) 0.0187(11) 0.0172(10) 0.0045(9) 0.0024(8) 0.0010(9)
C7 0.0211(12) 0.0191(12) 0.0290(12) -0.0035(10) 0.0088(10) -0.0008(10)
C8 0.0166(11) 0.0163(11) 0.0187(11) -0.0017(9) 0.0056(9) 0.0002(9)
C9 0.0210(11) 0.0175(11) 0.0186(11) -0.0016(9) 0.0057(9) -0.0007(9)
C10 0.0213(12) 0.0213(12) 0.0217(11) -0.0040(9) 0.0051(9) -0.0035(10)
C11 0.0260(12) 0.0148(11) 0.0235(11) -0.0003(9) 0.0096(10) -0.0021(9)
C12 0.0201(11) 0.0234(12) 0.0166(10) -0.0010(9) 0.0037(9) 0.0012(10)
C13 0.0174(11) 0.0174(11) 0.0164(10) 0.0001(9) 0.0026(8) -0.0021(9)
C14 0.0199(11) 0.0190(12) 0.0200(11) 0.0003(9) 0.0029(9) 0.0011(9)
C15 0.0228(12) 0.0179(11) 0.0181(11) 0.0028(9) 0.0027(9) 0.0016(9)
C16 0.0190(11) 0.0142(11) 0.0158(10) -0.0002(9) 0.0036(9) -0.0002(9)
N17 0.0318(12) 0.0278(12) 0.0340(12) -0.0037(10) 0.0152(10) -0.0042(10)
C18 0.0160(11) 0.0170(11) 0.0171(10) 0.0000(8) 0.0023(8) 0.0004(9)
C19 0.0194(11) 0.0225(12) 0.0208(11) -0.0062(9) 0.0089(9) 0.0010(10)
C20 0.0187(11) 0.0196(11) 0.0170(10) 0.0025(9) 0.0051(9) -0.0001(9)
C21 0.0207(12) 0.0208(12) 0.0192(11) -0.0048(9) 0.0065(9) -0.0044(9)
C22 0.0201(11) 0.0198(11) 0.0180(10) -0.0032(9) 0.0070(9) 0.0010(9)
C23 0.0231(12) 0.0203(12) 0.0208(11) -0.0002(9) 0.0076(10) -0.0017(10)
C24 0.0188(11) 0.0193(11) 0.0189(11) 0.0025(9) 0.0055(9) 0.0025(9)
C25 0.0212(12) 0.0244(13) 0.0329(13) -0.0101(11) 0.0088(10) -0.0040(10)
C26 0.0377(14) 0.0270(13) 0.0217(12) -0.0005(10) 0.0128(11) -0.0011(12)
C27 0.0207(12) 0.0219(12) 0.0234(12) -0.0025(10) 0.0080(9) -0.0015(10)
C28 0.0184(11) 0.0175(11) 0.0164(10) -0.0023(9) 0.0039(9) -0.0021(9)
C29 0.0224(12) 0.0351(15) 0.0266(12) 0.0063(11) 0.0071(10) 0.0008(11)
C30 0.0228(12) 0.0234(12) 0.0252(12) -0.0015(10) 0.0065(10) 0.0012(10)
C31 0.0220(13) 0.0332(14) 0.0389(14) -0.0026(12) 0.0143(11) -0.0049(11)
C32 0.0484(17) 0.0408(16) 0.0280(13) -0.0088(12) 0.0238(13) -0.0063(14)
C33 0.0314(14) 0.0332(15) 0.0375(14) -0.0158(12) 0.0200(12) -0.0040(12)
C34 0.0182(11) 0.0175(11) 0.0211(11) -0.0039(10) 0.0058(9) -0.0016(9)
C35 0.0202(12) 0.0273(13) 0.0286(13) -0.0042(10) 0.0047(10) 0.0004(10)
C36 0.0285(14) 0.0412(16) 0.0351(14) 0.0063(13) 0.0149(12) -0.0037(13)
C1A 0.0432(16) 0.0283(14) 0.0299(14) -0.0035(11) 0.0094(12) -0.0073(12)

loop_
_atom_type_symbol
_atom_type_description
_atom_type_scat_dispersion_real
_atom_type_scat_dispersion_imag
_atom_type_scat_source
C C 0.0181 0.0091 'International Tables Vol C Tables 4.2.6.8 and 6.1.1.4'
H H 0.0000 0.0000 'International Tables Vol C Tables 4.2.6.8 and 6.1.1.4'
O O 0.0492 0.0322 'International Tables Vol C Tables 4.2.6.8 and 6.1.1.4'
N N 0.0311 0.0180 'International Tables Vol C Tables 4.2.6.8 and 6.1.1.4'
Cl Cl 0.3639 0.7018 'International Tables Vol C Tables 4.2.6.8 and 6.1.1.4'

loop_
_geom_angle_atom_site_label_1
_geom_angle_atom_site_label_2
_geom_angle_atom_site_label_3
_geom_angle
C6 O1 C22 116.47(17)
C15 N3 C20 112.42(19)
C15 N3 H3 123.8
C20 N3 H3 123.8
O1 C6 C18 123.5(2)
O1 C6 C9 111.16(19)
C18 C6 C9 125.4(2)
C14 C7 C22 112.1(2)
C14 C7 H7A 109.2
C22 C7 H7A 109.2
C14 C7 H7B 109.2
C22 C7 H7B 109.2
H7A C7 H7B 107.9
C24 C8 C20 119.5(2)
C24 C8 C16 131.4(2)
C20 C8 C16 109.09(19)
C6 C9 C13 112.45(19)
C6 C9 H9A 109.1
C13 C9 H9A 109.1
C6 C9 H9B 109.1
C13 C9 H9B 109.1
H9A C9 H9B 107.8
C11 C10 C12 121.2(2)
C11 C10 H10 119.4
C12 C10 H10 119.4
C20 C11 C10 117.3(2)
C20 C11 H11 121.3
C10 C11 H11 121.3
C10 C12 C24 120.9(2)
C10 C12 H12 119.5
C24 C12 H12 119.5
C21 C13 C9 115.16(19)
C21 C13 C28 111.08(19)
C9 C13 C28 108.28(18)
C21 C13 H13 107.3
C9 C13 H13 107.3
C28 C13 H13 107.3
O2 C14 C18 121.7(2)
O2 C14 C7 121.7(2)
C18 C14 C7 116.2(2)
O4 C15 N3 127.4(2)
O4 C15 C16 125.0(2)
N3 C15 C16 107.64(18)
C18 C16 C8 116.96(19)
C18 C16 C15 109.54(18)
C8 C16 C15 101.30(17)
C18 C16 C28 110.43(18)
C8 C16 C28 110.15(18)
C15 C16 C28 107.77(18)
C6 C18 C14 119.6(2)
C6 C18 C16 122.4(2)
C14 C18 C16 116.6(2)
C29 C19 C30 119.3(2)
C29 C19 C22 119.8(2)
C30 C19 C22 120.8(2)
C11 C20 C8 122.4(2)
C11 C20 N3 128.3(2)
C8 C20 N3 109.2(2)
C27 C21 C26 118.4(2)
C27 C21 C13 122.3(2)
C26 C21 C13 119.2(2)
O1 C22 C19 105.30(18)
O1 C22 C7 110.04(19)
C19 C22 C7 115.5(2)
O1 C22 H22 108.6
C19 C22 H22 108.6
C7 C22 H22 108.6
N17 C23 C28 177.5(3)
C12 C24 C8 118.5(2)
C12 C24 H24 120.8
C8 C24 H24 120.8
C33 C25 C27 119.8(3)
C33 C25 H25 120.1
C27 C25 H25 120.1
C32 C26 C21 120.6(3)
C32 C26 H26 119.7
C21 C26 H26 119.7
C25 C27 C21 120.9(2)
C25 C27 H27 119.5
C21 C27 H27 119.5
C23 C28 C34 108.02(19)
C23 C28 C13 110.34(18)
C34 C28 C13 108.76(19)
C23 C28 C16 108.72(19)
C34 C28 C16 109.60(18)
C13 C28 C16 111.35(18)
C19 C29 C36 120.4(2)
C19 C29 H29 119.8
C36 C29 H29 119.8
C35 C30 C19 120.3(2)
C35 C30 H30 119.9
C19 C30 H30 119.9
C35 C31 C36 120.1(3)
C35 C31 H31 120.0
C36 C31 H31 120.0
C33 C32 C26 120.1(3)
C33 C32 H32 119.9
C26 C32 H32 119.9
C32 C33 C25 120.1(3)
C32 C33 H33 119.9
C25 C33 H33 119.9
N5 C34 C28 177.3(3)
C31 C35 C30 120.0(2)
C31 C35 H35 120.0
C30 C35 H35 120.0
C31 C36 C29 120.0(3)
C31 C36 H36 120.0
C29 C36 H36 120.0
Cl1 C1A Cl3 110.50(17)
Cl1 C1A Cl2 110.38(16)
Cl3 C1A Cl2 108.54(15)
Cl1 C1A H1A 109.1
Cl3 C1A H1A 109.1
Cl2 C1A H1A 109.1

loop_
_geom_bond_atom_site_label_1
_geom_bond_atom_site_label_2
_geom_bond_distance
Cl1 C1A 1.752(3)
Cl2 C1A 1.772(3)
Cl3 C1A 1.770(3)
O1 C6 1.350(3)
O1 C22 1.472(3)
O2 C14 1.224(3)
N3 C15 1.351(3)
N3 C20 1.404(3)
N3 H3 0.8600
O4 C15 1.217(3)
N5 C34 1.145(3)
C6 C18 1.359(3)
C6 C9 1.496(3)
C7 C14 1.503(3)
C7 C22 1.511(3)
C7 H7A 0.9700
C7 H7B 0.9700
C8 C24 1.390(3)
C8 C20 1.398(3)
C8 C16 1.512(3)
C9 C13 1.527(3)
C9 H9A 0.9700
C9 H9B 0.9700
C10 C11 1.388(3)
C10 C12 1.389(3)
C10 H10 0.9300
C11 C20 1.379(3)
C11 H11 0.9300
C12 C24 1.389(3)
C12 H12 0.9300
C13 C21 1.519(3)
C13 C28 1.573(3)
C13 H13 0.9800
C14 C18 1.467(3)
C15 C16 1.566(3)
C16 C18 1.508(3)
C16 C28 1.575(3)
N17 C23 1.145(3)
C19 C29 1.385(4)
C19 C30 1.400(3)
C19 C22 1.503(3)
C21 C27 1.393(3)
C21 C26 1.393(3)
C22 H22 0.9800
C23 C28 1.479(3)
C24 H24 0.9300
C25 C33 1.381(4)
C25 C27 1.384(4)
C25 H25 0.9300
C26 C32 1.387(4)
C26 H26 0.9300
C27 H27 0.9300
C28 C34 1.488(3)
C29 C36 1.389(4)
C29 H29 0.9300
C30 C35 1.388(4)
C30 H30 0.9300
C31 C35 1.386(4)
C31 C36 1.387(4)
C31 H31 0.9300
C32 C33 1.378(4)
C32 H32 0.9300
C33 H33 0.9300
C35 H35 0.9300
C36 H36 0.9300
C1A H1A 0.9800

loop_
_geom_torsion_atom_site_label_1
_geom_torsion_atom_site_label_2
_geom_torsion_atom_site_label_3
_geom_torsion_atom_site_label_4
_geom_torsion
C22 O1 C6 C18 -16.6(3)
C22 O1 C6 C9 163.91(18)
O1 C6 C9 C13 162.13(18)
C18 C6 C9 C13 -17.4(3)
C12 C10 C11 C20 -0.7(4)
C11 C10 C12 C24 0.0(4)
C6 C9 C13 C21 171.12(18)
C6 C9 C13 C28 46.1(2)
C22 C7 C14 O2 -161.2(2)
C22 C7 C14 C18 25.0(3)
C20 N3 C15 O4 176.4(3)
C20 N3 C15 C16 -4.2(3)
C24 C8 C16 C18 56.9(3)
C20 C8 C16 C18 -124.2(2)
C24 C8 C16 C15 175.8(2)
C20 C8 C16 C15 -5.2(2)
C24 C8 C16 C28 -70.3(3)
C20 C8 C16 C28 108.6(2)
O4 C15 C16 C18 -50.8(3)
N3 C15 C16 C18 129.8(2)
O4 C15 C16 C8 -174.9(2)
N3 C15 C16 C8 5.6(2)
O4 C15 C16 C28 69.4(3)
N3 C15 C16 C28 -110.0(2)
O1 C6 C18 C14 -12.5(3)
C9 C6 C18 C14 166.9(2)
O1 C6 C18 C16 -178.04(19)
C9 C6 C18 C16 1.4(3)
O2 C14 C18 C6 -166.8(2)
C7 C14 C18 C6 7.0(3)
O2 C14 C18 C16 -0.5(3)
C7 C14 C18 C16 173.32(19)
C8 C16 C18 C6 -143.3(2)
C15 C16 C18 C6 102.3(2)
C28 C16 C18 C6 -16.3(3)
C8 C16 C18 C14 50.8(3)
C15 C16 C18 C14 -63.7(2)
C28 C16 C18 C14 177.80(18)
C10 C11 C20 C8 0.0(4)
C10 C11 C20 N3 179.1(2)
C24 C8 C20 C11 1.5(4)
C16 C8 C20 C11 -177.5(2)
C24 C8 C20 N3 -177.7(2)
C16 C8 C20 N3 3.2(3)
C15 N3 C20 C11 -178.5(2)
C15 N3 C20 C8 0.7(3)
C9 C13 C21 C27 -43.5(3)
C28 C13 C21 C27 80.0(3)
C9 C13 C21 C26 141.0(2)
C28 C13 C21 C26 -95.4(3)
C6 O1 C22 C19 173.31(18)
C6 O1 C22 C7 48.2(2)
C29 C19 C22 O1 105.0(2)
C30 C19 C22 O1 -70.9(3)
C29 C19 C22 C7 -133.4(2)
C30 C19 C22 C7 50.7(3)
C14 C7 C22 O1 -51.0(3)
C14 C7 C22 C19 -169.98(19)
C10 C12 C24 C8 1.5(4)
C20 C8 C24 C12 -2.2(3)
C16 C8 C24 C12 176.6(2)
C27 C21 C26 C32 -2.3(4)
C13 C21 C26 C32 173.4(2)
C33 C25 C27 C21 0.2(4)
C26 C21 C27 C25 1.7(4)
C13 C21 C27 C25 -173.8(2)
N17 C23 C28 C34 -174(6)
N17 C23 C28 C13 67(6)
N17 C23 C28 C16 -55(6)
C21 C13 C28 C23 49.1(3)
C9 C13 C28 C23 176.45(19)
C21 C13 C28 C34 -69.2(2)
C9 C13 C28 C34 58.1(2)
C21 C13 C28 C16 169.88(18)
C9 C13 C28 C16 -62.7(2)
C18 C16 C28 C23 168.41(18)
C8 C16 C28 C23 -60.9(2)
C15 C16 C28 C23 48.8(2)
C18 C16 C28 C34 -73.7(2)
C8 C16 C28 C34 57.0(2)
C15 C16 C28 C34 166.65(18)
C18 C16 C28 C13 46.6(2)
C8 C16 C28 C13 177.35(18)
C15 C16 C28 C13 -73.0(2)
C30 C19 C29 C36 -0.4(4)
C22 C19 C29 C36 -176.3(2)
C29 C19 C30 C35 -0.1(4)
C22 C19 C30 C35 175.8(2)
C21 C26 C32 C33 1.0(4)
C26 C32 C33 C25 0.9(4)
C27 C25 C33 C32 -1.5(4)
C23 C28 C34 N5 -138(6)
C13 C28 C34 N5 -18(6)
C16 C28 C34 N5 104(6)
C36 C31 C35 C30 -0.1(4)
C19 C30 C35 C31 0.4(4)
C35 C31 C36 C29 -0.4(4)
C19 C29 C36 C31 0.6(4)
